data_7719706
loop_
_publ_author_name
'Rayasingh, Amlan Ranjan'
'Manivannan, Vadivelu'

_publ_section_title
;
 Group 10 complexes of benzothiazolehydrazone- and
 imidazo[1,5-<i>a</i>]pyridine-based ligands: structural artistry,
 biophysical study, and catalytic activity.
;
_journal_issue 45
_journal_name_full 'Dalton transactions (Cambridge, England : 2003)'
_journal_page_first 16939
_journal_page_last 16954
_journal_paper_doi 10.1039/d5dt02077h
_journal_volume 54
_journal_year 2025
_chemical_formula_moiety 'C17 H11 N7 Pd S'
_chemical_formula_sum 'C17 H11 N7 Pd S'
_chemical_formula_weight 451.79
_space_group_crystal_system monoclinic
_space_group_IT_number 7
_space_group_name_Hall 'P -2yc'
_space_group_name_H-M_alt 'P 1 c 1'
_atom_sites_solution_hydrogens geom
_atom_sites_solution_primary dual
_audit_creation_date 2024-11-16
_audit_creation_method
;
Olex2 1.5
(compiled 2023.08.24 svn.re1ec1418 for OlexSys, GUI svn.r6817)
;
_audit_update_record
;
2025-05-23 deposited with the CCDC.	2025-10-17 downloaded from the CCDC.
;
_cell_angle_alpha 90
_cell_angle_beta 92.906(2)
_cell_angle_gamma 90
_cell_formula_units_Z 4
_cell_length_a 11.6471(9)
_cell_length_b 7.1498(6)
_cell_length_c 19.4907(16)
_cell_measurement_reflns_used 9878
_cell_measurement_temperature 293.00
_cell_measurement_theta_max 27.52
_cell_measurement_theta_min 2.80
_cell_volume 1621.0(2)
_computing_cell_refinement 'SAINT V8.40B (?, 2016)'
_computing_data_reduction 'SAINT V8.40B (?, 2016)'
_computing_molecular_graphics 'Olex2 1.5 (Dolomanov et al., 2009)'
_computing_publication_material 'Olex2 1.5 (Dolomanov et al., 2009)'
_computing_structure_refinement 'SHELXL 2018/3 (Sheldrick, 2015)'
_computing_structure_solution 'SHELXT 2018/2 (Sheldrick, 2018)'
_diffrn_ambient_temperature 293.00
_diffrn_detector 'CCD area detector'
_diffrn_detector_area_resol_mean 7.9
_diffrn_detector_type 'Bruker SMART CCD 1K area detector'
_diffrn_measured_fraction_theta_full 0.995
_diffrn_measured_fraction_theta_max 0.995
_diffrn_measurement_device 'three-circle diffractometer'
_diffrn_measurement_device_type 'Bruker SMART CCD 1K area detector'
_diffrn_measurement_method '\w scans'
_diffrn_radiation_monochromator graphite
_diffrn_radiation_probe x-ray
_diffrn_radiation_type MoK\a
_diffrn_radiation_wavelength 0.71073
_diffrn_reflns_av_R_equivalents 0.0616
_diffrn_reflns_av_unetI/netI 0.0608
_diffrn_reflns_Laue_measured_fraction_full 0.995
_diffrn_reflns_Laue_measured_fraction_max 0.995
_diffrn_reflns_limit_h_max 13
_diffrn_reflns_limit_h_min -13
_diffrn_reflns_limit_k_max 8
_diffrn_reflns_limit_k_min -8
_diffrn_reflns_limit_l_max 23
_diffrn_reflns_limit_l_min -23
_diffrn_reflns_number 33696
_diffrn_reflns_point_group_measured_fraction_full 0.987
_diffrn_reflns_point_group_measured_fraction_max 0.987
_diffrn_reflns_theta_full 24.999
_diffrn_reflns_theta_max 24.999
_diffrn_reflns_theta_min 2.796
_diffrn_source 'sealed X-ray tube'
_diffrn_source_current 1.4
_diffrn_source_power 0.07
_diffrn_source_target Mo
_diffrn_source_voltage 50.0
_diffrn_standards_number 0
_exptl_absorpt_coefficient_mu 1.291
_exptl_absorpt_correction_T_max 0.7456
_exptl_absorpt_correction_T_min 0.6817
_exptl_absorpt_correction_type multi-scan
_exptl_absorpt_process_details
;
SADABS-2016/2 (Bruker,2016/2) was used for absorption correction.
wR2(int) was 0.1137 before and 0.0670 after correction.
The Ratio of minimum to maximum transmission is 0.9143.
The \l/2 correction factor is Not present.
;
_exptl_crystal_colour 'metallic blackish brown'
_exptl_crystal_colour_lustre metallic
_exptl_crystal_colour_modifier blackish
_exptl_crystal_colour_primary brown
_exptl_crystal_density_diffrn 1.851
_exptl_crystal_description needle
_exptl_crystal_F_000 896
_exptl_crystal_size_max 0.15
_exptl_crystal_size_mid 0.05
_exptl_crystal_size_min 0.04
_refine_diff_density_max 1.975
_refine_diff_density_min -0.702
_refine_diff_density_rms 0.140
_refine_ls_abs_structure_details
;
 Refined as an inversion twin.
;
_refine_ls_abs_structure_Flack 0.44(11)
_refine_ls_extinction_method none
_refine_ls_goodness_of_fit_ref 1.134
_refine_ls_hydrogen_treatment constr
_refine_ls_matrix_type full
_refine_ls_number_parameters 470
_refine_ls_number_reflns 5631
_refine_ls_number_restraints 948
_refine_ls_restrained_S_all 1.054
_refine_ls_R_factor_all 0.0899
_refine_ls_R_factor_gt 0.0716
_refine_ls_shift/su_max 0.000
_refine_ls_shift/su_mean 0.000
_refine_ls_structure_factor_coef Fsqd
_refine_ls_weighting_details 'w=1/[\s^2^(Fo^2^)+(0.0491P)^2^+8.6366P] where P=(Fo^2^+2Fc^2^)/3'
_refine_ls_weighting_scheme calc
_refine_ls_wR_factor_gt 0.1380
_refine_ls_wR_factor_ref 0.1469
_reflns_Friedel_coverage 0.980
_reflns_Friedel_fraction_full 0.978
_reflns_Friedel_fraction_max 0.978
_reflns_number_gt 4769
_reflns_number_total 5631
_reflns_threshold_expression 'I > 2\s(I)'
_cod_data_source_file d5dt02077h2.cif
_cod_data_source_block 2e
_cod_depositor_comments 'Adding full bibliography for 7719702--7719718.cif.'
_cod_database_code 7719706
_shelx_shelxl_version_number 2018/3
_shelx_space_group_comment
;
The symmetry employed for this shelxl refinement is uniquely defined
by the following loop, which should always be used as a source of
symmetry information in preference to the above space-group names.
They are only intended as comments.
;
_olex2_refinement_description
;
1. Twinned data refinement
 Scales: 0.56(11)
 0.44(11)
2. Fixed Uiso
 At 1.2 times of:
  All C(H) groups
3. Rigid bond restraints
 All non-hydrogen atoms
 with sigma for 1-2 distances of 0.01 and sigma for 1-3 distances of 0.01
4. Uiso/Uaniso restraints and constraints
All non-hydrogen atoms have similar U: within 2A with sigma of 0.04 and sigma
for terminal atoms of 0.08 within 2A
Uanis(C8) \\sim Ueq: with sigma of 0.001 and sigma for terminal atoms of 0.002
Uanis(C9) \\sim Ueq: with sigma of 0.01 and sigma for terminal atoms of 0.02
5. Rigid body (RIGU) restrains
 All non-hydrogen atoms
 with sigma for 1-2 distances of 0.004 and sigma for 1-3 distances of 0.004
6.a Aromatic/amide H refined with riding coordinates:
 C16(H16), C13(H13), C24(H24), C6(H6), C5(H5), C33(H33), C27(H27), C31(H31),
 C15(H15), C1(H1), C10(H10), C14(H14), C30(H30), C23(H23), C32(H32), C22(H22),
 C3(H3), C18(H18), C20(H20), C7(H7), C19(H19), C2(H2)
;
_olex2_submission_special_instructions 'No special instructions were received'

loop_
_space_group_symop_operation_xyz
'x, y, z'
'x, -y, z+1/2'

loop_
_atom_site_label
_atom_site_type_symbol
_atom_site_fract_x
_atom_site_fract_y
_atom_site_fract_z
_atom_site_U_iso_or_equiv
_atom_site_adp_type
_atom_site_occupancy
_atom_site_site_symmetry_order
_atom_site_calc_flag
_atom_site_refinement_flags_posn
_atom_site_refinement_flags_adp
_atom_site_refinement_flags_occupancy
_atom_site_disorder_assembly
_atom_site_disorder_group
Pd2 Pd 0.59098(9) 0.4946(2) 0.50261(7) 0.0410(3) Uani 1 1 d . U . . .
Pd1 Pd 0.40493(9) 0.0629(2) 0.49905(6) 0.0436(4) Uani 1 1 d . U . . .
S1 S 0.2932(5) -0.0027(9) 0.2797(3) 0.0593(15) Uani 1 1 d . U . . .
S2 S 0.7080(5) 0.5527(9) 0.7209(3) 0.0578(14) Uani 1 1 d . U . . .
N11 N 0.6966(19) 0.502(2) 0.5894(12) 0.041(4) Uani 1 1 d . U . . .
N9 N 0.4783(16) 0.568(2) 0.5730(9) 0.041(4) Uani 1 1 d . U . . .
N6 N 0.2237(17) 0.042(3) 0.5915(11) 0.060(5) Uani 1 1 d . U . . .
C28 C 0.632(2) 0.549(3) 0.6412(12) 0.045(4) Uani 1 1 d . U . . .
N10 N 0.5209(17) 0.590(2) 0.6393(9) 0.050(4) Uani 1 1 d . U . . .
C4 C 0.718(2) 0.013(3) 0.6358(14) 0.052(5) Uani 1 1 d . U . . .
N12 N 0.7166(14) 0.408(3) 0.4402(8) 0.059(4) Uani 1 1 d . U . . .
N4 N 0.3051(19) 0.053(2) 0.4132(12) 0.044(4) Uani 1 1 d . U . . .
N8 N 0.469(2) 0.497(2) 0.4232(12) 0.048(5) Uani 1 1 d . U . . .
N1 N 0.5263(19) 0.065(2) 0.5806(11) 0.045(4) Uani 1 1 d . U . . .
C9 C 0.640(2) 0.013(3) 0.5772(11) 0.039(4) Uani 1 1 d . U . . .
C17 C 0.1873(17) 0.087(2) 0.3894(10) 0.043(4) Uani 1 1 d . U . . .
N5 N 0.2768(14) 0.149(3) 0.5592(8) 0.065(4) Uani 1 1 d . U . . .
C16 C 0.0973(14) 0.132(3) 0.4323(10) 0.049(4) Uani 1 1 d . U . . .
H16 H 0.108668 0.141420 0.479793 0.059 Uiso 1 1 calc R U . . .
N2 N 0.5141(17) -0.009(2) 0.4370(10) 0.046(4) Uani 1 1 d . U . . .
C13 C 0.059(2) 0.090(3) 0.2889(12) 0.061(5) Uani 1 1 d . U . . .
H13 H 0.047343 0.077257 0.241560 0.074 Uiso 1 1 calc R U . . .
C29 C 0.832(2) 0.480(3) 0.6807(13) 0.053(5) Uani 1 1 d . U . . .
C8 C 0.6864(15) -0.035(2) 0.5113(9) 0.037(3) Uani 1 1 d . U . . .
N13 N 0.7690(17) 0.519(3) 0.4078(11) 0.061(5) Uani 1 1 d . U . . .
C24 C 0.1913(16) 0.640(3) 0.4963(11) 0.059(4) Uani 1 1 d . U . . .
H24 H 0.161453 0.669412 0.538362 0.070 Uiso 1 1 calc R U . . .
C6 C 0.8737(17) -0.086(4) 0.5699(13) 0.068(5) Uani 1 1 d . U . . .
H6 H 0.950405 -0.121346 0.568523 0.081 Uiso 1 1 calc R U . . .
C12 C 0.167(2) 0.061(3) 0.3202(13) 0.052(5) Uani 1 1 d . U . . .
C5 C 0.832(2) -0.033(3) 0.6281(16) 0.066(6) Uani 1 1 d . U . . .
H5 H 0.881984 -0.027101 0.666722 0.080 Uiso 1 1 calc R U . . .
N7 N 0.1690(19) -0.055(3) 0.6241(12) 0.082(6) Uani 1 1 d . U . . .
C33 C 0.8960(15) 0.413(3) 0.5695(10) 0.053(4) Uani 1 1 d . U . . .
H33 H 0.884919 0.401224 0.522162 0.064 Uiso 1 1 calc R U . . .
C27 C 0.3707(16) 0.605(3) 0.5571(10) 0.048(4) Uani 1 1 d . U . . .
H27 H 0.327987 0.642854 0.593727 0.057 Uiso 1 1 calc R U . . .
C25 C 0.3100(16) 0.598(2) 0.4941(10) 0.046(4) Uani 1 1 d . U . . .
C31 C 1.0234(18) 0.395(3) 0.6698(12) 0.067(5) Uani 1 1 d . U . . .
H31 H 1.096375 0.371589 0.689405 0.080 Uiso 1 1 calc R U . . .
C34 C 0.8076(16) 0.465(2) 0.6080(11) 0.041(4) Uani 1 1 d . U . . .
C15 C -0.0083(17) 0.161(3) 0.3992(12) 0.058(5) Uani 1 1 d . U . . .
H15 H -0.069291 0.199033 0.424961 0.070 Uiso 1 1 calc R U . . .
C26 C 0.352(2) 0.549(3) 0.4326(12) 0.046(4) Uani 1 1 d . U . . .
C1 C 0.4911(19) 0.113(3) 0.6416(9) 0.056(5) Uani 1 1 d . U . . .
H1 H 0.414634 0.148075 0.644555 0.068 Uiso 1 1 calc R U . . .
N3 N 0.4784(19) -0.033(3) 0.3653(11) 0.058(5) Uani 1 1 d . U . . .
N14 N 0.823(2) 0.613(4) 0.3738(12) 0.091(7) Uani 1 1 d . U . . .
C10 C 0.6244(19) -0.050(3) 0.4439(11) 0.053(4) Uani 1 1 d . U . . .
H10 H 0.663271 -0.089589 0.405912 0.063 Uiso 1 1 calc R U . . .
C14 C -0.0278(18) 0.137(3) 0.3286(11) 0.068(5) Uani 1 1 d . U . . .
H14 H -0.101316 0.153864 0.308722 0.082 Uiso 1 1 calc R U . . .
C30 C 0.937(2) 0.446(3) 0.7113(12) 0.062(5) Uani 1 1 d . U . . .
H30 H 0.949756 0.457458 0.758557 0.074 Uiso 1 1 calc R U . . .
C23 C 0.1196(18) 0.640(3) 0.4390(13) 0.070(5) Uani 1 1 d . U . . .
H23 H 0.042552 0.670878 0.442377 0.084 Uiso 1 1 calc R U . . .
C32 C 1.0049(19) 0.378(3) 0.6018(13) 0.064(5) Uani 1 1 d . U . . .
H32 H 1.065223 0.342588 0.575171 0.077 Uiso 1 1 calc R U . . .
C22 C 0.160(2) 0.595(4) 0.3767(17) 0.069(5) Uani 1 1 d . U . . .
H22 H 0.110579 0.598280 0.337544 0.083 Uiso 1 1 calc R U . . .
C3 C 0.672(3) 0.066(3) 0.6983(13) 0.064(5) Uani 1 1 d . U . . .
H3 H 0.720268 0.068499 0.737948 0.076 Uiso 1 1 calc R U . . .
C18 C 0.4985(19) 0.444(3) 0.3613(10) 0.058(5) Uani 1 1 d . U . . .
H18 H 0.573982 0.404998 0.357285 0.070 Uiso 1 1 calc R U . . .
C21 C 0.278(2) 0.542(3) 0.3718(13) 0.055(5) Uani 1 1 d . U . . .
C20 C 0.318(3) 0.491(3) 0.3079(14) 0.069(6) Uani 1 1 d . U . . .
H20 H 0.268018 0.490009 0.269193 0.083 Uiso 1 1 calc R U . . .
C7 C 0.8044(15) -0.088(3) 0.5118(10) 0.051(4) Uani 1 1 d . U . . .
H7 H 0.835000 -0.125502 0.470863 0.061 Uiso 1 1 calc R U . . .
C19 C 0.428(2) 0.443(3) 0.3024(11) 0.070(5) Uani 1 1 d . U . . .
H19 H 0.456351 0.409895 0.260311 0.084 Uiso 1 1 calc R U . . .
C2 C 0.561(2) 0.114(4) 0.7021(12) 0.071(5) Uani 1 1 d . U . . .
H2 H 0.531533 0.146560 0.743850 0.085 Uiso 1 1 calc R U . . .
C11 C 0.367(2) 0.004(3) 0.3583(13) 0.054(5) Uani 1 1 d . U . . .

loop_
_atom_site_aniso_label
_atom_site_aniso_U_11
_atom_site_aniso_U_22
_atom_site_aniso_U_33
_atom_site_aniso_U_23
_atom_site_aniso_U_13
_atom_site_aniso_U_12
Pd2 0.0374(7) 0.0539(8) 0.0314(7) 0.0023(6) -0.0006(5) -0.0017(6)
Pd1 0.0397(8) 0.0563(8) 0.0344(7) 0.0032(7) -0.0031(5) 0.0033(8)
S1 0.052(4) 0.087(4) 0.038(3) -0.004(3) -0.008(3) 0.012(3)
S2 0.049(3) 0.086(4) 0.038(3) 0.000(2) -0.003(3) 0.003(3)
N11 0.033(6) 0.057(12) 0.034(6) 0.001(6) -0.001(5) -0.010(6)
N9 0.032(6) 0.063(11) 0.029(6) -0.005(7) 0.008(5) 0.000(7)
N6 0.033(10) 0.107(13) 0.040(11) -0.017(8) 0.001(7) 0.011(8)
C28 0.046(7) 0.060(12) 0.028(7) 0.003(7) 0.001(5) -0.002(8)
N10 0.047(7) 0.077(11) 0.025(6) -0.002(7) 0.004(5) 0.005(8)
C4 0.057(9) 0.050(12) 0.046(7) 0.015(8) -0.016(6) -0.008(8)
N12 0.043(8) 0.091(13) 0.043(8) -0.011(8) 0.011(6) 0.014(8)
N4 0.040(6) 0.055(11) 0.037(6) -0.004(7) -0.006(5) 0.002(7)
N8 0.047(7) 0.060(13) 0.035(6) 0.002(7) -0.010(5) -0.008(7)
N1 0.039(6) 0.060(12) 0.035(6) 0.012(7) 0.001(5) -0.008(7)
C9 0.035(6) 0.043(9) 0.038(6) 0.012(6) 0.004(5) -0.010(6)
C17 0.045(6) 0.045(10) 0.039(7) 0.006(8) -0.006(5) 0.001(7)
N5 0.051(9) 0.099(14) 0.046(9) -0.011(8) 0.010(6) 0.018(8)
C16 0.041(7) 0.049(10) 0.058(9) 0.001(8) -0.001(6) 0.003(8)
N2 0.042(6) 0.044(10) 0.052(7) 0.010(7) -0.011(5) -0.006(6)
C13 0.052(8) 0.078(13) 0.053(9) 0.001(10) -0.014(6) 0.008(9)
C29 0.042(7) 0.065(13) 0.050(8) -0.008(8) -0.005(6) -0.006(8)
C8 0.037(3) 0.037(3) 0.038(3) 0.0013(15) 0.0014(15) -0.0002(15)
N13 0.035(11) 0.105(13) 0.044(11) -0.023(8) 0.004(8) -0.007(8)
C24 0.040(7) 0.063(12) 0.073(10) 0.014(10) -0.003(6) -0.004(8)
C6 0.031(9) 0.078(15) 0.093(11) -0.008(11) -0.019(7) -0.001(9)
C12 0.050(7) 0.059(13) 0.047(8) -0.004(8) -0.008(6) 0.006(8)
C5 0.056(9) 0.070(15) 0.070(11) 0.001(11) -0.032(8) 0.002(10)
N7 0.058(13) 0.124(16) 0.066(14) -0.011(10) 0.014(10) -0.001(10)
C33 0.042(8) 0.065(12) 0.052(9) -0.002(9) 0.001(6) 0.001(8)
C27 0.035(7) 0.067(12) 0.042(7) 0.010(9) 0.012(5) 0.009(8)
C25 0.043(7) 0.040(9) 0.054(7) 0.010(7) -0.006(5) -0.004(7)
C31 0.044(9) 0.088(15) 0.067(10) -0.007(11) -0.008(7) 0.001(9)
C34 0.040(6) 0.039(10) 0.044(7) -0.004(7) -0.005(5) -0.001(6)
C15 0.046(8) 0.060(12) 0.070(9) -0.007(10) 0.000(7) 0.002(9)
C26 0.045(7) 0.046(12) 0.047(7) 0.016(8) -0.012(5) -0.003(8)
C1 0.057(10) 0.077(13) 0.036(7) -0.003(9) 0.003(6) -0.001(10)
N3 0.046(7) 0.087(13) 0.041(7) -0.002(8) -0.004(6) 0.015(8)
N14 0.067(14) 0.144(18) 0.063(14) -0.006(12) 0.018(10) -0.023(13)
C10 0.047(7) 0.064(12) 0.046(8) -0.004(9) -0.002(6) 0.003(9)
C14 0.051(9) 0.086(14) 0.066(10) 0.000(11) -0.009(7) 0.009(10)
C30 0.048(8) 0.086(14) 0.050(10) -0.014(10) -0.014(6) -0.002(9)
C23 0.044(10) 0.073(13) 0.092(11) 0.011(11) -0.017(7) -0.004(10)
C32 0.041(8) 0.085(15) 0.068(9) -0.008(11) 0.005(8) 0.003(10)
C22 0.057(9) 0.071(14) 0.078(11) 0.018(12) -0.026(8) -0.010(10)
C3 0.069(10) 0.073(15) 0.046(8) 0.012(9) -0.015(8) -0.016(10)
C18 0.053(10) 0.084(14) 0.038(7) -0.001(9) -0.002(6) -0.017(10)
C21 0.058(9) 0.055(12) 0.049(8) 0.024(8) -0.018(6) -0.011(8)
C20 0.066(10) 0.090(17) 0.049(9) 0.011(10) -0.021(8) -0.025(9)
C7 0.035(7) 0.047(11) 0.071(10) -0.009(9) 0.000(6) -0.003(7)
C19 0.070(10) 0.102(15) 0.037(8) -0.005(10) -0.005(7) -0.027(11)
C2 0.074(11) 0.092(15) 0.045(9) -0.006(11) -0.006(8) -0.007(11)
C11 0.049(7) 0.075(15) 0.036(8) -0.001(9) -0.005(6) 0.009(9)

loop_
_atom_type_symbol
_atom_type_description
_atom_type_scat_dispersion_real
_atom_type_scat_dispersion_imag
_atom_type_scat_source
C C 0.0033 0.0016 'International Tables Vol C Tables 4.2.6.8 and 6.1.1.4'
H H 0.0000 0.0000 'International Tables Vol C Tables 4.2.6.8 and 6.1.1.4'
N N 0.0061 0.0033 'International Tables Vol C Tables 4.2.6.8 and 6.1.1.4'
Pd Pd -0.9988 1.0072 'International Tables Vol C Tables 4.2.6.8 and 6.1.1.4'
S S 0.1246 0.1234 'International Tables Vol C Tables 4.2.6.8 and 6.1.1.4'

loop_
_geom_angle_atom_site_label_1
_geom_angle_atom_site_label_2
_geom_angle_atom_site_label_3
_geom_angle
_geom_angle_site_symmetry_1
_geom_angle_site_symmetry_3
_geom_angle_publ_flag
N11 Pd2 N12 94.7(8) . . ?
N11 Pd2 N8 172.9(11) . . ?
N9 Pd2 N11 79.3(8) . . ?
N9 Pd2 N12 173.6(7) . . ?
N9 Pd2 N8 93.5(8) . . ?
N12 Pd2 N8 92.4(8) . . ?
N4 Pd1 N1 172.6(11) . . ?
N4 Pd1 N5 94.6(8) . . ?
N5 Pd1 N1 92.7(7) . . ?
N2 Pd1 N4 80.4(9) . . ?
N2 Pd1 N1 92.2(8) . . ?
N2 Pd1 N5 174.8(8) . . ?
C11 S1 C12 89.1(12) . . ?
C28 S2 C29 89.7(12) . . ?
C28 N11 Pd2 107.0(17) . . ?
C28 N11 C34 115(2) . . ?
C34 N11 Pd2 138.2(17) . . ?
N10 N9 Pd2 117.0(14) . . ?
C27 N9 Pd2 122.9(14) . . ?
C27 N9 N10 120.0(17) . . ?
N7 N6 N5 177(3) . . ?
N11 C28 S2 113(2) . . ?
N10 C28 S2 118.4(17) . . ?
N10 C28 N11 129(2) . . ?
C28 N10 N9 108.0(17) . . ?
C5 C4 C9 120(3) . . ?
C5 C4 C3 125(3) . . ?
C3 C4 C9 116(3) . . ?
N13 N12 Pd2 121.0(16) . . ?
C17 N4 Pd1 140.2(17) . . ?
C11 N4 Pd1 111.2(17) . . ?
C11 N4 C17 109(2) . . ?
C26 N8 Pd2 122.2(17) . . ?
C18 N8 Pd2 119.0(18) . . ?
C18 N8 C26 119(2) . . ?
C9 N1 Pd1 125.4(17) . . ?
C1 N1 Pd1 117.5(16) . . ?
C1 N1 C9 117(2) . . ?
C4 C9 C8 117(2) . . ?
N1 C9 C4 123(2) . . ?
N1 C9 C8 120(2) . . ?
C16 C17 N4 124.6(18) . . ?
C12 C17 N4 114.2(19) . . ?
C12 C17 C16 121.1(19) . . ?
N6 N5 Pd1 121.8(17) . . ?
C17 C16 H16 122.3 . . ?
C15 C16 C17 115.4(19) . . ?
C15 C16 H16 122.3 . . ?
N3 N2 Pd1 119.0(14) . . ?
C10 N2 Pd1 133.4(17) . . ?
C10 N2 N3 107.7(18) . . ?
C12 C13 H13 120.8 . . ?
C14 C13 H13 120.8 . . ?
C14 C13 C12 118(2) . . ?
C34 C29 S2 109.6(16) . . ?
C30 C29 S2 127(2) . . ?
C30 C29 C34 123(2) . . ?
C9 C8 C10 128.1(18) . . ?
C7 C8 C9 117.2(18) . . ?
C7 C8 C10 114.5(17) . . ?
N14 N13 N12 175(3) . . ?
C25 C24 H24 118.9 . . ?
C23 C24 H24 118.9 . . ?
C23 C24 C25 122(2) . . ?
C5 C6 H6 120.2 . . ?
C5 C6 C7 120(2) . . ?
C7 C6 H6 120.2 . . ?
C17 C12 S1 111.4(17) . . ?
C17 C12 C13 122(2) . . ?
C13 C12 S1 127(2) . . ?
C4 C5 H5 117.9 . . ?
C6 C5 C4 124(3) . . ?
C6 C5 H5 117.9 . . ?
C34 C33 H33 120.2 . . ?
C34 C33 C32 119.6(19) . . ?
C32 C33 H33 120.2 . . ?
N9 C27 H27 115.0 . . ?
N9 C27 C25 130.1(18) . . ?
C25 C27 H27 115.0 . . ?
C27 C25 C24 114.8(18) . . ?
C26 C25 C24 118.4(19) . . ?
C26 C25 C27 126.8(18) . . ?
C30 C31 H31 119.3 . . ?
C32 C31 H31 119.3 . . ?
C32 C31 C30 121(2) . . ?
N11 C34 C29 112.9(19) . . ?
N11 C34 C33 130(2) . . ?
C33 C34 C29 116.6(18) . . ?
C16 C15 H15 118.6 . . ?
C16 C15 C14 123(2) . . ?
C14 C15 H15 118.6 . . ?
C25 C26 N8 124(2) . . ?
C25 C26 C21 121(2) . . ?
C21 C26 N8 115(2) . . ?
N1 C1 H1 117.8 . . ?
N1 C1 C2 124(2) . . ?
C2 C1 H1 117.8 . . ?
C11 N3 N2 108.0(19) . . ?
N2 C10 C8 120.3(19) . . ?
N2 C10 H10 119.8 . . ?
C8 C10 H10 119.8 . . ?
C13 C14 C15 121(2) . . ?
C13 C14 H14 119.7 . . ?
C15 C14 H14 119.7 . . ?
C29 C30 C31 118(2) . . ?
C29 C30 H30 121.2 . . ?
C31 C30 H30 121.2 . . ?
C24 C23 H23 119.7 . . ?
C22 C23 C24 121(2) . . ?
C22 C23 H23 119.7 . . ?
C33 C32 H32 119.3 . . ?
C31 C32 C33 121(2) . . ?
C31 C32 H32 119.3 . . ?
C23 C22 H22 120.2 . . ?
C23 C22 C21 120(2) . . ?
C21 C22 H22 120.2 . . ?
C4 C3 H3 119.1 . . ?
C2 C3 C4 122(2) . . ?
C2 C3 H3 119.1 . . ?
N8 C18 H18 116.9 . . ?
N8 C18 C19 126(2) . . ?
C19 C18 H18 116.9 . . ?
C26 C21 C22 119(3) . . ?
C20 C21 C26 122(3) . . ?
C20 C21 C22 119(2) . . ?
C21 C20 H20 119.9 . . ?
C19 C20 C21 120(2) . . ?
C19 C20 H20 119.9 . . ?
C8 C7 H7 118.8 . . ?
C6 C7 C8 122.3(19) . . ?
C6 C7 H7 118.8 . . ?
C18 C19 H19 121.2 . . ?
C20 C19 C18 118(2) . . ?
C20 C19 H19 121.2 . . ?
C1 C2 H2 120.8 . . ?
C3 C2 C1 118(2) . . ?
C3 C2 H2 120.8 . . ?
N4 C11 S1 117(2) . . ?
N3 C11 S1 121.9(19) . . ?
N3 C11 N4 121(2) . . ?

loop_
_geom_bond_atom_site_label_1
_geom_bond_atom_site_label_2
_geom_bond_distance
_geom_bond_site_symmetry_2
_geom_bond_publ_flag
Pd2 N11 2.04(2) . ?
Pd2 N9 2.016(16) . ?
Pd2 N12 2.044(16) . ?
Pd2 N8 2.05(2) . ?
Pd1 N4 1.99(2) . ?
Pd1 N1 2.07(2) . ?
Pd1 N5 2.039(16) . ?
Pd1 N2 1.87(2) . ?
S1 C12 1.77(3) . ?
S1 C11 1.72(3) . ?
S2 C28 1.75(3) . ?
S2 C29 1.76(3) . ?
N11 C28 1.34(3) . ?
N11 C34 1.35(3) . ?
N9 N10 1.37(3) . ?
N9 C27 1.30(3) . ?
N6 N5 1.19(3) . ?
N6 N7 1.15(3) . ?
C28 N10 1.32(3) . ?
C4 C9 1.43(3) . ?
C4 C5 1.38(4) . ?
C4 C3 1.41(4) . ?
N12 N13 1.20(3) . ?
N4 C17 1.45(3) . ?
N4 C11 1.36(3) . ?
N8 C26 1.43(3) . ?
N8 C18 1.32(3) . ?
N1 C9 1.38(3) . ?
N1 C1 1.32(3) . ?
C9 C8 1.46(3) . ?
C17 C16 1.41(3) . ?
C17 C12 1.37(3) . ?
C16 H16 0.9300 . ?
C16 C15 1.38(3) . ?
N2 N3 1.45(3) . ?
N2 C10 1.32(3) . ?
C13 H13 0.9300 . ?
C13 C12 1.38(3) . ?
C13 C14 1.35(3) . ?
C29 C34 1.44(3) . ?
C29 C30 1.35(3) . ?
C8 C10 1.47(3) . ?
C8 C7 1.43(2) . ?
N13 N14 1.16(3) . ?
C24 H24 0.9300 . ?
C24 C25 1.42(3) . ?
C24 C23 1.36(3) . ?
C6 H6 0.9300 . ?
C6 C5 1.31(4) . ?
C6 C7 1.36(3) . ?
C5 H5 0.9300 . ?
C33 H33 0.9300 . ?
C33 C34 1.36(3) . ?
C33 C32 1.41(3) . ?
C27 H27 0.9300 . ?
C27 C25 1.39(2) . ?
C25 C26 1.36(3) . ?
C31 H31 0.9300 . ?
C31 C30 1.37(3) . ?
C31 C32 1.34(3) . ?
C15 H15 0.9300 . ?
C15 C14 1.39(3) . ?
C26 C21 1.43(3) . ?
C1 H1 0.9300 . ?
C1 C2 1.40(3) . ?
N3 C11 1.33(3) . ?
C10 H10 0.9300 . ?
C14 H14 0.9300 . ?
C30 H30 0.9300 . ?
C23 H23 0.9300 . ?
C23 C22 1.36(4) . ?
C32 H32 0.9300 . ?
C22 H22 0.9300 . ?
C22 C21 1.44(4) . ?
C3 H3 0.9300 . ?
C3 C2 1.35(4) . ?
C18 H18 0.9300 . ?
C18 C19 1.38(3) . ?
C21 C20 1.40(4) . ?
C20 H20 0.9300 . ?
C20 C19 1.34(4) . ?
C7 H7 0.9300 . ?
C19 H19 0.9300 . ?
C2 H2 0.9300 . ?

loop_
_geom_torsion_atom_site_label_1
_geom_torsion_atom_site_label_2
_geom_torsion_atom_site_label_3
_geom_torsion_atom_site_label_4
_geom_torsion
_geom_torsion_site_symmetry_1
_geom_torsion_site_symmetry_2
_geom_torsion_site_symmetry_3
_geom_torsion_site_symmetry_4
_geom_torsion_publ_flag
Pd2 N11 C28 S2 177.4(9) . . . . ?
Pd2 N11 C28 N10 -2(3) . . . . ?
Pd2 N11 C34 C29 -174.3(14) . . . . ?
Pd2 N11 C34 C33 4(3) . . . . ?
Pd2 N9 N10 C28 -2(2) . . . . ?
Pd2 N9 C27 C25 3(3) . . . . ?
Pd2 N8 C26 C25 -1(3) . . . . ?
Pd2 N8 C26 C21 -179.9(13) . . . . ?
Pd2 N8 C18 C19 -178.0(18) . . . . ?
Pd1 N4 C17 C16 -5(3) . . . . ?
Pd1 N4 C17 C12 177.9(16) . . . . ?
Pd1 N4 C11 S1 -177.9(11) . . . . ?
Pd1 N4 C11 N3 1(3) . . . . ?
Pd1 N1 C9 C4 -178.2(13) . . . . ?
Pd1 N1 C9 C8 6(2) . . . . ?
Pd1 N1 C1 C2 177.2(18) . . . . ?
Pd1 N2 N3 C11 0(2) . . . . ?
Pd1 N2 C10 C8 -3(3) . . . . ?
S2 C28 N10 N9 -176.8(14) . . . . ?
S2 C29 C34 N11 -2(2) . . . . ?
S2 C29 C34 C33 178.8(15) . . . . ?
S2 C29 C30 C31 -178.5(17) . . . . ?
N11 C28 N10 N9 3(3) . . . . ?
N9 C27 C25 C24 177(2) . . . . ?
N9 C27 C25 C26 0(4) . . . . ?
C28 S2 C29 C34 2.1(15) . . . . ?
C28 S2 C29 C30 -179(2) . . . . ?
C28 N11 C34 C29 1(2) . . . . ?
C28 N11 C34 C33 180(2) . . . . ?
N10 N9 C27 C25 178.5(19) . . . . ?
C4 C9 C8 C10 178.1(18) . . . . ?
C4 C9 C8 C7 4(2) . . . . ?
C4 C3 C2 C1 -1(4) . . . . ?
N4 Pd1 N2 N3 0.6(13) . . . . ?
N4 Pd1 N2 C10 -178(2) . . . . ?
N4 C17 C16 C15 179.0(17) . . . . ?
N4 C17 C12 S1 -1(2) . . . . ?
N4 C17 C12 C13 -179.0(18) . . . . ?
N8 C26 C21 C22 -179.1(18) . . . . ?
N8 C26 C21 C20 -1(3) . . . . ?
N8 C18 C19 C20 -3(4) . . . . ?
N1 Pd1 N2 N3 -178.9(14) . . . . ?
N1 Pd1 N2 C10 2.7(19) . . . . ?
N1 C9 C8 C10 -6(3) . . . . ?
N1 C9 C8 C7 -180.0(16) . . . . ?
N1 C1 C2 C3 1(4) . . . . ?
C9 C4 C5 C6 -3(4) . . . . ?
C9 C4 C3 C2 0(3) . . . . ?
C9 N1 C1 C2 0(3) . . . . ?
C9 C8 C10 N2 4(3) . . . . ?
C9 C8 C7 C6 -3(3) . . . . ?
C17 N4 C11 S1 0(2) . . . . ?
C17 N4 C11 N3 179(2) . . . . ?
C17 C16 C15 C14 4(3) . . . . ?
C16 C17 C12 S1 -177.8(14) . . . . ?
C16 C17 C12 C13 4(3) . . . . ?
C16 C15 C14 C13 -3(3) . . . . ?
N2 N3 C11 S1 178.2(14) . . . . ?
N2 N3 C11 N4 0(3) . . . . ?
C29 S2 C28 N11 -1.7(16) . . . . ?
C29 S2 C28 N10 177.9(18) . . . . ?
C24 C25 C26 N8 -178.0(18) . . . . ?
C24 C25 C26 C21 1(3) . . . . ?
C24 C23 C22 C21 2(4) . . . . ?
C12 S1 C11 N4 -0.9(18) . . . . ?
C12 S1 C11 N3 -180(2) . . . . ?
C12 C17 C16 C15 -5(3) . . . . ?
C12 C13 C14 C15 2(3) . . . . ?
C5 C4 C9 N1 -177.1(19) . . . . ?
C5 C4 C9 C8 -1(3) . . . . ?
C5 C4 C3 C2 178(2) . . . . ?
C5 C6 C7 C8 0(4) . . . . ?
C27 N9 N10 C28 -178.1(19) . . . . ?
C27 C25 C26 N8 0(3) . . . . ?
C27 C25 C26 C21 178.3(18) . . . . ?
C25 C24 C23 C22 1(4) . . . . ?
C25 C26 C21 C22 2(3) . . . . ?
C25 C26 C21 C20 -179.5(19) . . . . ?
C34 N11 C28 S2 1(2) . . . . ?
C34 N11 C28 N10 -179(2) . . . . ?
C34 C29 C30 C31 0(3) . . . . ?
C34 C33 C32 C31 0(3) . . . . ?
C26 N8 C18 C19 3(3) . . . . ?
C26 C21 C20 C19 1(3) . . . . ?
C1 N1 C9 C4 -2(3) . . . . ?
C1 N1 C9 C8 -177.7(18) . . . . ?
N3 N2 C10 C8 178.4(17) . . . . ?
C10 N2 N3 C11 178.4(19) . . . . ?
C10 C8 C7 C6 -179(2) . . . . ?
C14 C13 C12 S1 179.6(17) . . . . ?
C14 C13 C12 C17 -3(3) . . . . ?
C30 C29 C34 N11 178.9(19) . . . . ?
C30 C29 C34 C33 0(3) . . . . ?
C30 C31 C32 C33 0(4) . . . . ?
C23 C24 C25 C27 180(2) . . . . ?
C23 C24 C25 C26 -2(3) . . . . ?
C23 C22 C21 C26 -3(3) . . . . ?
C23 C22 C21 C20 178(2) . . . . ?
C32 C33 C34 N11 -179(2) . . . . ?
C32 C33 C34 C29 0(3) . . . . ?
C32 C31 C30 C29 0(3) . . . . ?
C22 C21 C20 C19 179(2) . . . . ?
C3 C4 C9 N1 1(3) . . . . ?
C3 C4 C9 C8 177.6(16) . . . . ?
C3 C4 C5 C6 179(2) . . . . ?
C18 N8 C26 C25 177.4(19) . . . . ?
C18 N8 C26 C21 -1(3) . . . . ?
C21 C20 C19 C18 1(3) . . . . ?
C7 C8 C10 N2 178.6(18) . . . . ?
C7 C6 C5 C4 3(4) . . . . ?
C11 S1 C12 C17 1.1(16) . . . . ?
C11 S1 C12 C13 179(2) . . . . ?
C11 N4 C17 C16 177.1(18) . . . . ?
C11 N4 C17 C12 0(2) . . . . ?

loop_
_twin_individual_id
_twin_individual_mass_fraction_refined
1 0.56(11)
2 0.44(11)
